data_2018551
loop_
_publ_author_name
'Wan, Li-Min'
'Yang, Zhou'
'Zheng, Ai-Xia'
'Ren, Zhi-Gang'
'Lang, Jian-Ping'

_publ_section_title
;
 Two [Cu~2~I~2~]-based coordination polymers of
 1,3-bis(pyridin-4-yl)propane
;
_journal_coeditor_code YF3014
_journal_issue 7
_journal_name_full 'Acta Crystallographica Section C'
_journal_page_first m181
_journal_page_last m184
_journal_paper_doi 10.1107/S0108270112025577
_journal_volume 68
_journal_year 2012
_chemical_formula_iupac '[Cu2 I2 (C13 H14 N2)2] , 4C7 H9 N'
_chemical_formula_moiety 'C26 H28 Cu2 I2 N4, 4(C7 H9 N)'
_chemical_formula_sum 'C54 H64 Cu2 I2 N8'
_chemical_formula_weight 1206.02
_chemical_name_systematic
;
<i>catena</i>-poly[[[di-\m-iodido-dicopper(I)]-
bis[\m-1,3-bis(pyridin-4-yl)propane-\k^2^<i>N</i>:<i>N</i>']]
<i>p</i>-toluidine tetrasolvate]
;
_space_group_IT_number 2
_symmetry_cell_setting triclinic
_symmetry_space_group_name_Hall '-P 1'
_symmetry_space_group_name_H-M 'P -1'
_atom_sites_solution_hydrogens geom
_atom_sites_solution_primary direct
_atom_sites_solution_secondary difmap
_audit_creation_method SHELXL97
_cell_angle_alpha 103.19(3)
_cell_angle_beta 111.06(3)
_cell_angle_gamma 109.30(3)
_cell_formula_units_Z 1
_cell_length_a 10.119(2)
_cell_length_b 12.370(3)
_cell_length_c 12.962(3)
_cell_measurement_reflns_used 6516
_cell_measurement_temperature 223(2)
_cell_measurement_theta_max 27.4894
_cell_measurement_theta_min 3.1149
_cell_volume 1313.5(9)
_computing_cell_refinement 'CrystalClear (Rigaku/MSC, 2001)'
_computing_data_collection 'CrystalClear (Rigaku/MSC, 2001)'
_computing_data_reduction 'CrystalStructure (Rigaku/MSC, 2004)'
_computing_molecular_graphics 'ORTEPII (Johnson, 1976)'
_computing_publication_material 'SHELXL97 (Sheldrick, 2008)'
_computing_structure_refinement 'SHELXL97 (Sheldrick, 2008)'
_computing_structure_solution 'SHELXS97 (Sheldrick, 2008)'
_diffrn_ambient_temperature 223(2)
_diffrn_measured_fraction_theta_full 0.977
_diffrn_measured_fraction_theta_max 0.977
_diffrn_measurement_device_type 'Rigaku Saturn 724+ CCD area-detector'
_diffrn_measurement_method \w
_diffrn_radiation_monochromator graphite
_diffrn_radiation_source 'fine-focus sealed tube'
_diffrn_radiation_type MoK\a
_diffrn_radiation_wavelength 0.71073
_diffrn_reflns_av_R_equivalents 0.0349
_diffrn_reflns_av_sigmaI/netI 0.0555
_diffrn_reflns_limit_h_max 13
_diffrn_reflns_limit_h_min -12
_diffrn_reflns_limit_k_max 15
_diffrn_reflns_limit_k_min -15
_diffrn_reflns_limit_l_max 12
_diffrn_reflns_limit_l_min -16
_diffrn_reflns_number 12464
_diffrn_reflns_theta_full 27.49
_diffrn_reflns_theta_max 27.49
_diffrn_reflns_theta_min 3.11
_diffrn_standards_decay_% 0
_diffrn_standards_interval_count 0
_diffrn_standards_interval_time 0
_diffrn_standards_number 0
_exptl_absorpt_coefficient_mu 2.028
_exptl_absorpt_correction_T_max 0.4976
_exptl_absorpt_correction_T_min 0.3758
_exptl_absorpt_correction_type multi-scan
_exptl_absorpt_process_details '(Jacobson, 1998)'
_exptl_crystal_colour yellow
_exptl_crystal_density_diffrn 1.525
_exptl_crystal_density_method 'not measured'
_exptl_crystal_description prism
_exptl_crystal_F_000 608
_exptl_crystal_size_max 0.60
_exptl_crystal_size_mid 0.60
_exptl_crystal_size_min 0.40
_refine_diff_density_max 0.592
_refine_diff_density_min -0.773
_refine_ls_extinction_method none
_refine_ls_goodness_of_fit_ref 0.949
_refine_ls_hydrogen_treatment constr
_refine_ls_matrix_type full
_refine_ls_number_parameters 300
_refine_ls_number_reflns 5891
_refine_ls_number_restraints 0
_refine_ls_restrained_S_all 0.949
_refine_ls_R_factor_all 0.0385
_refine_ls_R_factor_gt 0.0304
_refine_ls_shift/su_max 0.001
_refine_ls_shift/su_mean 0.000
_refine_ls_structure_factor_coef Fsqd
_refine_ls_weighting_details 'calc w = 1/[\s^2^(Fo^2^)+(0.0292P)^2^+0.0000P] where P=(Fo^2^+2Fc^2^)/3'
_refine_ls_weighting_scheme calc
_refine_ls_wR_factor_gt 0.0673
_refine_ls_wR_factor_ref 0.0693
_reflns_number_gt 4782
_reflns_number_total 5891
_reflns_threshold_expression I>2\s(I)
_cod_data_source_file yf3014.cif
_cod_data_source_block I
_cod_original_cell_volume 1313.4(5)
_cod_original_sg_symbol_Hall '-p 1'
_cod_database_code 2018551
_cod_database_fobs_code 2018551

loop_
_symmetry_equiv_pos_as_xyz
'x, y, z'
'-x, -y, -z'

loop_
_atom_site_type_symbol
_atom_site_label
_atom_site_fract_x
_atom_site_fract_y
_atom_site_fract_z
_atom_site_U_iso_or_equiv
_atom_site_adp_type
_atom_site_calc_flag
_atom_site_refinement_flags
_atom_site_occupancy
_atom_site_symmetry_multiplicity
Cu Cu1 0.12838(4) 0.11542(3) 0.55936(3) 0.02952(9) Uani d . 1 1
I I1 0.16886(2) -0.088121(18) 0.525253(17) 0.03362(7) Uani d . 1 1
N N1 0.2335(2) 0.2142(2) 0.47963(19) 0.0268(5) Uani d . 1 1
N N2 0.2392(2) 0.2159(2) -0.25863(18) 0.0242(5) Uani d . 1 1
N N3 0.6196(3) 0.0763(3) 0.6833(2) 0.0476(7) Uani d . 1 1
H H3A 0.5229 0.0300 0.6308 0.057 Uiso d R 1 1
H H3B 0.6728 0.0711 0.6461 0.057 Uiso d R 1 1
N N4 0.7464(3) 0.3720(3) 0.8151(3) 0.0549(8) Uani d . 1 1
H H4B 0.6988 0.2968 0.7651 0.066 Uiso d R 1 1
H H4C 0.7689 0.3886 0.8885 0.066 Uiso d R 1 1
C C1 0.1806(3) 0.2869(3) 0.4334(2) 0.0310(6) Uani d . 1 1
H H1 0.0904 0.2906 0.4359 0.037 Uiso calc R 1 1
C C2 0.2516(3) 0.3564(3) 0.3825(2) 0.0320(6) Uani d . 1 1
H H2 0.2099 0.4064 0.3517 0.038 Uiso calc R 1 1
C C3 0.3832(3) 0.3537(3) 0.3761(2) 0.0268(6) Uani d . 1 1
C C4 0.4388(3) 0.2798(3) 0.4240(3) 0.0392(7) Uani d . 1 1
H H4A 0.5290 0.2752 0.4225 0.047 Uiso calc R 1 1
C C5 0.3627(3) 0.2122(3) 0.4745(3) 0.0379(7) Uani d . 1 1
H H5 0.4033 0.1624 0.5067 0.045 Uiso calc R 1 1
C C6 0.4599(3) 0.4264(3) 0.3173(2) 0.0307(6) Uani d . 1 1
H H6A 0.5734 0.4486 0.3545 0.037 Uiso calc R 1 1
H H6B 0.4496 0.5038 0.3306 0.037 Uiso calc R 1 1
C C7 0.3836(3) 0.3514(3) 0.1819(2) 0.0274(6) Uani d . 1 1
H H7A 0.3917 0.2731 0.1683 0.033 Uiso calc R 1 1
H H7B 0.2706 0.3309 0.1441 0.033 Uiso calc R 1 1
C C8 0.4653(3) 0.4253(3) 0.1244(2) 0.0310(6) Uani d . 1 1
H H8A 0.4597 0.5046 0.1402 0.037 Uiso calc R 1 1
H H8B 0.5777 0.4440 0.1611 0.037 Uiso calc R 1 1
C C9 0.3894(3) 0.3545(2) -0.0094(2) 0.0257(6) Uani d . 1 1
C C10 0.2509(3) 0.3513(3) -0.0877(2) 0.0302(6) Uani d . 1 1
H H10 0.2045 0.3961 -0.0577 0.036 Uiso calc R 1 1
C C11 0.1810(3) 0.2830(3) -0.2091(2) 0.0289(6) Uani d . 1 1
H H11 0.0877 0.2833 -0.2600 0.035 Uiso calc R 1 1
C C12 0.3738(3) 0.2198(3) -0.1833(2) 0.0295(6) Uani d . 1 1
H H12 0.4183 0.1746 -0.2155 0.035 Uiso calc R 1 1
C C13 0.4503(3) 0.2868(3) -0.0610(2) 0.0301(6) Uani d . 1 1
H H13 0.5447 0.2864 -0.0121 0.036 Uiso calc R 1 1
C C14 0.8776(5) 0.0338(4) 1.1368(3) 0.0639(10) Uani d . 1 1
H H14A 0.8277 0.0606 1.1819 0.096 Uiso calc R 1 1
H H14B 0.9912 0.0879 1.1804 0.096 Uiso calc R 1 1
H H14C 0.8579 -0.0513 1.1263 0.096 Uiso calc R 1 1
C C15 0.8089(4) 0.0401(3) 1.0147(3) 0.0413(7) Uani d . 1 1
C C16 0.6472(4) -0.0072(3) 0.9443(3) 0.0433(8) Uani d . 1 1
H H16 0.5784 -0.0469 0.9718 0.052 Uiso calc R 1 1
C C17 0.5829(3) 0.0019(3) 0.8347(3) 0.0421(8) Uani d . 1 1
H H17 0.4722 -0.0308 0.7894 0.051 Uiso calc R 1 1
C C18 0.6813(3) 0.0591(3) 0.7911(3) 0.0367(7) Uani d . 1 1
C C19 0.8437(3) 0.1052(3) 0.8603(3) 0.0450(8) Uani d . 1 1
H H19 0.9128 0.1436 0.8325 0.054 Uiso calc R 1 1
C C20 0.9056(4) 0.0953(3) 0.9703(3) 0.0468(8) Uani d . 1 1
H H20 1.0163 0.1269 1.0156 0.056 Uiso calc R 1 1
C C21 1.2184(4) 0.6757(4) 0.7226(4) 0.0695(12) Uani d . 1 1
H H21A 1.2222 0.6258 0.6551 0.104 Uiso calc R 1 1
H H21B 1.3227 0.7178 0.7925 0.104 Uiso calc R 1 1
H H21C 1.1864 0.7371 0.7025 0.104 Uiso calc R 1 1
C C22 1.1001(3) 0.5926(3) 0.7498(3) 0.0433(8) Uani d . 1 1
C C23 1.0926(4) 0.6355(3) 0.8554(3) 0.0438(8) Uani d . 1 1
H H23 1.1671 0.7164 0.9130 0.053 Uiso calc R 1 1
C C24 0.9796(4) 0.5630(3) 0.8778(3) 0.0415(7) Uani d . 1 1
H H24 0.9776 0.5954 0.9500 0.050 Uiso calc R 1 1
C C25 0.8679(4) 0.4427(3) 0.7958(3) 0.0392(7) Uani d . 1 1
C C26 0.8753(4) 0.3982(3) 0.6914(3) 0.0442(8) Uani d . 1 1
H H26 0.8017 0.3167 0.6346 0.053 Uiso calc R 1 1
C C27 0.9899(4) 0.4719(3) 0.6690(3) 0.0459(8) Uani d . 1 1
H H27 0.9927 0.4392 0.5973 0.055 Uiso calc R 1 1

loop_
_atom_site_aniso_label
_atom_site_aniso_U_11
_atom_site_aniso_U_22
_atom_site_aniso_U_33
_atom_site_aniso_U_12
_atom_site_aniso_U_13
_atom_site_aniso_U_23
Cu1 0.03476(18) 0.0324(2) 0.02291(19) 0.01367(16) 0.01599(15) 0.01181(17)
I1 0.03066(10) 0.03232(12) 0.03433(12) 0.01318(9) 0.01424(8) 0.01086(9)
N1 0.0298(11) 0.0272(13) 0.0253(12) 0.0120(10) 0.0147(10) 0.0117(11)
N2 0.0274(11) 0.0254(13) 0.0193(12) 0.0106(10) 0.0120(9) 0.0085(10)
N3 0.0442(15) 0.0491(18) 0.0526(18) 0.0199(14) 0.0252(14) 0.0229(16)
N4 0.0549(17) 0.0477(19) 0.067(2) 0.0212(15) 0.0334(16) 0.0263(17)
C1 0.0279(13) 0.0377(17) 0.0334(16) 0.0162(13) 0.0162(12) 0.0189(15)
C2 0.0353(14) 0.0375(18) 0.0303(16) 0.0197(14) 0.0154(12) 0.0204(15)
C3 0.0309(13) 0.0246(15) 0.0147(13) 0.0047(12) 0.0105(11) 0.0034(12)
C4 0.0436(17) 0.046(2) 0.0475(19) 0.0245(16) 0.0319(15) 0.0264(17)
C5 0.0441(16) 0.0424(19) 0.0493(19) 0.0272(15) 0.0304(15) 0.0295(17)
C6 0.0362(14) 0.0278(16) 0.0204(14) 0.0051(13) 0.0154(12) 0.0076(13)
C7 0.0316(13) 0.0241(15) 0.0215(14) 0.0072(12) 0.0138(11) 0.0072(13)
C8 0.0353(14) 0.0274(16) 0.0203(14) 0.0045(13) 0.0136(12) 0.0069(13)
C9 0.0283(13) 0.0225(15) 0.0198(14) 0.0036(11) 0.0118(11) 0.0089(12)
C10 0.0353(14) 0.0312(16) 0.0283(16) 0.0157(13) 0.0201(12) 0.0089(14)
C11 0.0288(13) 0.0340(17) 0.0234(15) 0.0145(13) 0.0120(11) 0.0107(14)
C12 0.0313(14) 0.0321(16) 0.0288(16) 0.0175(13) 0.0155(12) 0.0114(14)
C13 0.0296(13) 0.0327(17) 0.0262(15) 0.0145(13) 0.0103(12) 0.0130(14)
C14 0.073(3) 0.062(3) 0.051(2) 0.025(2) 0.030(2) 0.020(2)
C15 0.0506(18) 0.0293(18) 0.044(2) 0.0175(16) 0.0255(16) 0.0111(16)
C16 0.0485(18) 0.0319(18) 0.063(2) 0.0176(16) 0.0385(17) 0.0207(18)
C17 0.0317(15) 0.0397(19) 0.063(2) 0.0177(15) 0.0273(15) 0.0235(18)
C18 0.0363(15) 0.0296(17) 0.0477(19) 0.0156(14) 0.0234(14) 0.0144(16)
C19 0.0374(16) 0.043(2) 0.059(2) 0.0138(15) 0.0295(16) 0.0232(18)
C20 0.0327(16) 0.041(2) 0.054(2) 0.0076(15) 0.0178(15) 0.0150(18)
C21 0.056(2) 0.091(3) 0.098(3) 0.044(2) 0.048(2) 0.064(3)
C22 0.0358(16) 0.048(2) 0.061(2) 0.0276(16) 0.0230(16) 0.033(2)
C23 0.0365(16) 0.0335(19) 0.050(2) 0.0167(15) 0.0101(15) 0.0129(17)
C24 0.0480(18) 0.040(2) 0.0391(19) 0.0256(17) 0.0200(15) 0.0135(17)
C25 0.0407(16) 0.0360(19) 0.048(2) 0.0247(16) 0.0198(15) 0.0185(17)
C26 0.0467(18) 0.0309(18) 0.047(2) 0.0218(16) 0.0143(16) 0.0089(17)
C27 0.059(2) 0.058(2) 0.042(2) 0.042(2) 0.0285(17) 0.0230(19)

loop_
_atom_type_symbol
_atom_type_description
_atom_type_scat_dispersion_real
_atom_type_scat_dispersion_imag
_atom_type_scat_source
C C 0.0033 0.0016 'International Tables Vol C Tables 4.2.6.8 and 6.1.1.4'
H H 0.0000 0.0000 'International Tables Vol C Tables 4.2.6.8 and 6.1.1.4'
N N 0.0061 0.0033 'International Tables Vol C Tables 4.2.6.8 and 6.1.1.4'
Cu Cu 0.3201 1.2651 'International Tables Vol C Tables 4.2.6.8 and 6.1.1.4'
I I -0.4742 1.8119 'International Tables Vol C Tables 4.2.6.8 and 6.1.1.4'

loop_
_geom_angle_atom_site_label_1
_geom_angle_atom_site_label_2
_geom_angle_atom_site_label_3
_geom_angle_site_symmetry_1
_geom_angle_site_symmetry_3
_geom_angle
_geom_angle_publ_flag
N1 Cu1 N2 . 1_556 110.41(9) yes
N1 Cu1 I1 . . 107.30(7) yes
N2 Cu1 I1 1_556 . 107.55(7) yes
N1 Cu1 I1 . 2_556 107.16(6) yes
N2 Cu1 I1 1_556 2_556 106.24(7) yes
I1 Cu1 I1 . 2_556 118.11(4) yes
N1 Cu1 Cu1 . 2_556 125.17(7) yes
N2 Cu1 Cu1 1_556 2_556 124.41(7) yes
I1 Cu1 Cu1 . 2_556 59.55(3) yes
I1 Cu1 Cu1 2_556 2_556 58.56(3) yes
Cu1 I1 Cu1 . 2_556 61.89(4) yes
C1 N1 C5 . . 116.4(2) no
C1 N1 Cu1 . . 122.11(17) no
C5 N1 Cu1 . . 121.42(17) no
C12 N2 C11 . . 116.4(2) no
C12 N2 Cu1 . 1_554 122.18(18) no
C11 N2 Cu1 . 1_554 121.38(16) no
C18 N3 H3A . . 120.0 no
C18 N3 H3B . . 111.5 no
H3A N3 H3B . . 105.4 no
C25 N4 H4B . . 110.0 no
C25 N4 H4C . . 115.2 no
H4B N4 H4C . . 120.3 no
N1 C1 C2 . . 123.1(2) no
N1 C1 H1 . . 118.5 no
C2 C1 H1 . . 118.5 no
C1 C2 C3 . . 120.7(2) no
C1 C2 H2 . . 119.7 no
C3 C2 H2 . . 119.7 no
C4 C3 C2 . . 116.5(2) no
C4 C3 C6 . . 122.1(2) no
C2 C3 C6 . . 121.4(2) no
C3 C4 C5 . . 120.3(3) no
C3 C4 H4A . . 119.9 no
C5 C4 H4A . . 119.9 no
N1 C5 C4 . . 123.0(2) no
N1 C5 H5 . . 118.5 no
C4 C5 H5 . . 118.5 no
C3 C6 C7 . . 111.6(2) no
C3 C6 H6A . . 109.3 no
C7 C6 H6A . . 109.3 no
C3 C6 H6B . . 109.3 no
C7 C6 H6B . . 109.3 no
H6A C6 H6B . . 108.0 no
C8 C7 C6 . . 110.8(2) no
C8 C7 H7A . . 109.5 no
C6 C7 H7A . . 109.5 no
C8 C7 H7B . . 109.5 no
C6 C7 H7B . . 109.5 no
H7A C7 H7B . . 108.1 no
C9 C8 C7 . . 111.7(2) no
C9 C8 H8A . . 109.3 no
C7 C8 H8A . . 109.3 no
C9 C8 H8B . . 109.3 no
C7 C8 H8B . . 109.3 no
H8A C8 H8B . . 107.9 no
C13 C9 C10 . . 116.1(2) no
C13 C9 C8 . . 122.5(2) no
C10 C9 C8 . . 121.3(2) no
C11 C10 C9 . . 120.3(2) no
C11 C10 H10 . . 119.8 no
C9 C10 H10 . . 119.8 no
N2 C11 C10 . . 123.4(2) no
N2 C11 H11 . . 118.3 no
C10 C11 H11 . . 118.3 no
N2 C12 C13 . . 123.1(2) no
N2 C12 H12 . . 118.4 no
C13 C12 H12 . . 118.4 no
C12 C13 C9 . . 120.6(2) no
C12 C13 H13 . . 119.7 no
C9 C13 H13 . . 119.7 no
C15 C14 H14A . . 109.5 no
C15 C14 H14B . . 109.5 no
H14A C14 H14B . . 109.5 no
C15 C14 H14C . . 109.5 no
H14A C14 H14C . . 109.5 no
H14B C14 H14C . . 109.5 no
C20 C15 C16 . . 117.2(3) no
C20 C15 C14 . . 121.3(3) no
C16 C15 C14 . . 121.5(3) no
C15 C16 C17 . . 122.1(3) no
C15 C16 H16 . . 118.9 no
C17 C16 H16 . . 118.9 no
C16 C17 C18 . . 120.3(3) no
C16 C17 H17 . . 119.8 no
C18 C17 H17 . . 119.8 no
C19 C18 C17 . . 117.9(3) no
C19 C18 N3 . . 120.6(3) no
C17 C18 N3 . . 121.4(3) no
C18 C19 C20 . . 120.8(3) no
C18 C19 H19 . . 119.6 no
C20 C19 H19 . . 119.6 no
C15 C20 C19 . . 121.6(3) no
C15 C20 H20 . . 119.2 no
C19 C20 H20 . . 119.2 no
C22 C21 H21A . . 109.5 no
C22 C21 H21B . . 109.5 no
H21A C21 H21B . . 109.5 no
C22 C21 H21C . . 109.5 no
H21A C21 H21C . . 109.5 no
H21B C21 H21C . . 109.5 no
C27 C22 C23 . . 116.9(3) no
C27 C22 C21 . . 121.7(3) no
C23 C22 C21 . . 121.4(4) no
C24 C23 C22 . . 121.8(3) no
C24 C23 H23 . . 119.1 no
C22 C23 H23 . . 119.1 no
C23 C24 C25 . . 121.1(3) no
C23 C24 H24 . . 119.4 no
C25 C24 H24 . . 119.4 no
C26 C25 C24 . . 117.8(3) no
C26 C25 N4 . . 121.1(3) no
C24 C25 N4 . . 121.0(3) no
C25 C26 C27 . . 120.9(3) no
C25 C26 H26 . . 119.5 no
C27 C26 H26 . . 119.5 no
C22 C27 C26 . . 121.5(3) no
C22 C27 H27 . . 119.2 no
C26 C27 H27 . . 119.2 no

loop_
_geom_bond_atom_site_label_1
_geom_bond_atom_site_label_2
_geom_bond_site_symmetry_2
_geom_bond_distance
_geom_bond_publ_flag
Cu1 N1 . 2.050(2) yes
Cu1 N2 1_556 2.051(2) yes
Cu1 I1 . 2.6470(7) yes
Cu1 I1 2_556 2.6746(9) yes
Cu1 Cu1 2_556 2.7366(19) yes
I1 Cu1 2_556 2.6746(9) yes
N1 C1 . 1.338(3) no
N1 C5 . 1.341(3) no
N2 C12 . 1.338(3) no
N2 C11 . 1.341(3) no
N2 Cu1 1_554 2.051(2) no
N3 C18 . 1.407(4) no
N3 H3A . 0.8499 no
N3 H3B . 0.8500 no
N4 C25 . 1.396(4) no
N4 H4B . 0.8500 no
N4 H4C . 0.8499 no
C1 C2 . 1.372(4) no
C1 H1 . 0.9400 no
C2 C3 . 1.374(4) no
C2 H2 . 0.9400 no
C3 C4 . 1.374(4) no
C3 C6 . 1.505(3) no
C4 C5 . 1.380(4) no
C4 H4A . 0.9400 no
C5 H5 . 0.9400 no
C6 C7 . 1.531(4) no
C6 H6A . 0.9800 no
C6 H6B . 0.9800 no
C7 C8 . 1.527(3) no
C7 H7A . 0.9800 no
C7 H7B . 0.9800 no
C8 C9 . 1.506(4) no
C8 H8A . 0.9800 no
C8 H8B . 0.9800 no
C9 C13 . 1.382(4) no
C9 C10 . 1.385(4) no
C10 C11 . 1.374(4) no
C10 H10 . 0.9400 no
C11 H11 . 0.9400 no
C12 C13 . 1.377(4) no
C12 H12 . 0.9400 no
C13 H13 . 0.9400 no
C14 C15 . 1.515(4) no
C14 H14A . 0.9700 no
C14 H14B . 0.9700 no
C14 H14C . 0.9700 no
C15 C20 . 1.378(4) no
C15 C16 . 1.380(4) no
C16 C17 . 1.383(4) no
C16 H16 . 0.9400 no
C17 C18 . 1.390(4) no
C17 H17 . 0.9400 no
C18 C19 . 1.385(4) no
C19 C20 . 1.390(4) no
C19 H19 . 0.9400 no
C20 H20 . 0.9400 no
C21 C22 . 1.506(5) no
C21 H21A . 0.9700 no
C21 H21B . 0.9700 no
C21 H21C . 0.9700 no
C22 C27 . 1.384(5) no
C22 C23 . 1.390(5) no
C23 C24 . 1.370(4) no
C23 H23 . 0.9400 no
C24 C25 . 1.388(5) no
C24 H24 . 0.9400 no
C25 C26 . 1.378(5) no
C26 C27 . 1.388(5) no
C26 H26 . 0.9400 no
C27 H27 . 0.9400 no

loop_
_geom_hbond_atom_site_label_D
_geom_hbond_atom_site_label_H
_geom_hbond_atom_site_label_A
_geom_hbond_distance_DH
_geom_hbond_distance_HA
_geom_hbond_distance_DA
_geom_hbond_angle_DHA
_geom_hbond_publ_flag
N3 H3A I1 0.85 2.99 3.793(3) 158.3 yes
N4 H4B N3 0.85 2.41 3.228(4) 160.3 yes
